data_4100426
loop_
_publ_author_name
'Masaki Yamamura'
'Naokazu Kano'
'Takayuki Kawashima'

_publ_section_title
;
Thermal and Photo-control of the Equilibrium between
a Phosphinoazobenzene and an Inner Phosphonium Salt
;
_journal_name_full 'Journal of the American Chemical Society'
_journal_paper_doi 10.1021/ja054293d
_journal_year 2005
_chemical_formula_moiety 'C24 H19 N2 P'
_chemical_formula_sum 'C24 H19 N2 P'
_chemical_formula_weight 366.38
_space_group_IT_number 14
_symmetry_cell_setting monoclinic
_symmetry_space_group_name_Hall '-P 2yn'
_symmetry_space_group_name_H-M 'P 1 21/n 1'
_cell_angle_alpha 90.00
_cell_angle_beta 92.8030(13)
_cell_angle_gamma 90.00
_cell_formula_units_Z 4
_cell_length_a 11.043(4)
_cell_length_b 10.218(4)
_cell_length_c 16.867(6)
_cell_measurement_temperature 120(2)
_cell_volume 1901.1(12)
_diffrn_ambient_temperature 120(2)
_exptl_crystal_density_diffrn 1.280
_cod_original_sg_symbol_H-M 'P 21/n'
_cod_database_code 4100426

loop_
_symmetry_equiv_pos_as_xyz
'x, y, z'
'-x+1/2, y+1/2, -z+1/2'
'-x, -y, -z'
'x-1/2, -y-1/2, z-1/2'

loop_
_atom_site_label
_atom_site_type_symbol
_atom_site_fract_x
_atom_site_fract_y
_atom_site_fract_z
_atom_site_U_iso_or_equiv
_atom_site_adp_type
_atom_site_occupancy
_atom_site_symmetry_multiplicity
_atom_site_calc_flag
_atom_site_refinement_flags
_atom_site_disorder_assembly
_atom_site_disorder_group
P1 P 0.03225(4) 0.76660(4) 0.12569(2) 0.02166(12) Uani 1 1 d . . .
C1 C 0.01757(14) 0.79133(15) 0.01738(9) 0.0206(3) Uani 1 1 d . . .
C2 C 0.15632(13) 0.64699(15) 0.13617(10) 0.0214(3) Uani 1 1 d . . .
C3 C -0.10082(14) 0.66225(15) 0.14019(9) 0.0218(4) Uani 1 1 d . . .
N1 N 0.20068(12) 0.91659(13) 0.03355(8) 0.0235(3) Uani 1 1 d . . .
N2 N 0.26369(12) 1.00550(13) 0.00388(8) 0.0244(3) Uani 1 1 d . . .
C4 C -0.07814(14) 0.74200(15) -0.03106(10) 0.0233(4) Uani 1 1 d . . .
H1 H -0.1378 0.6885 -0.0084 0.028 Uiso 1 1 calc R . .
C5 C -0.08753(15) 0.76990(16) -0.11173(10) 0.0262(4) Uani 1 1 d . . .
H2 H -0.1531 0.7352 -0.1437 0.031 Uiso 1 1 calc R . .
C6 C -0.00143(14) 0.84830(16) -0.14587(10) 0.0267(4) Uani 1 1 d . . .
H3 H -0.0080 0.8668 -0.2011 0.032 Uiso 1 1 calc R . .
C7 C 0.09400(14) 0.89949(15) -0.09940(9) 0.0236(4) Uani 1 1 d . . .
H4 H 0.1531 0.9530 -0.1226 0.028 Uiso 1 1 calc R . .
C8 C 0.10290(14) 0.87198(15) -0.01822(9) 0.0211(3) Uani 1 1 d . . .
C9 C 0.36694(14) 1.04190(17) 0.05337(10) 0.0255(4) Uani 1 1 d . . .
C10 C 0.41880(15) 0.96188(19) 0.11251(10) 0.0323(4) Uani 1 1 d . . .
H5 H 0.3835 0.8796 0.1239 0.039 Uiso 1 1 calc R . .
C11 C 0.52247(17) 1.0034(2) 0.15463(12) 0.0419(5) Uani 1 1 d . . .
H6 H 0.5586 0.9494 0.1950 0.050 Uiso 1 1 calc R . .
C12 C 0.57389(16) 1.1240(2) 0.13803(12) 0.0463(6) Uani 1 1 d . . .
H7 H 0.6444 1.1523 0.1677 0.056 Uiso 1 1 calc R . .
C13 C 0.52354(17) 1.2027(2) 0.07900(13) 0.0428(5) Uani 1 1 d . . .
H8 H 0.5592 1.2849 0.0679 0.051 Uiso 1 1 calc R . .
C14 C 0.42014(15) 1.16125(18) 0.03565(11) 0.0330(4) Uani 1 1 d . . .
H9 H 0.3859 1.2143 -0.0059 0.040 Uiso 1 1 calc R . .
C15 C 0.18936(14) 0.60684(16) 0.21364(10) 0.0254(4) Uani 1 1 d . . .
H10 H 0.1497 0.6438 0.2570 0.030 Uiso 1 1 calc R . .
C16 C 0.27908(15) 0.51394(16) 0.22775(11) 0.0283(4) Uani 1 1 d . . .
H11 H 0.2984 0.4848 0.2804 0.034 Uiso 1 1 calc R . .
C17 C 0.34071(15) 0.46347(16) 0.16488(11) 0.0296(4) Uani 1 1 d . . .
H12 H 0.4027 0.4001 0.1745 0.036 Uiso 1 1 calc R . .
C18 C 0.31208(15) 0.50516(17) 0.08822(11) 0.0304(4) Uani 1 1 d . . .
H13 H 0.3559 0.4721 0.0454 0.036 Uiso 1 1 calc R . .
C19 C 0.21917(15) 0.59545(16) 0.07366(10) 0.0269(4) Uani 1 1 d . . .
H14 H 0.1985 0.6221 0.0208 0.032 Uiso 1 1 calc R . .
C20 C -0.20948(15) 0.72482(17) 0.15651(10) 0.0303(4) Uani 1 1 d . . .
H15 H -0.2121 0.8177 0.1586 0.036 Uiso 1 1 calc R . .
C21 C -0.31348(16) 0.65339(19) 0.16963(11) 0.0367(5) Uani 1 1 d . . .
H16 H -0.3871 0.6975 0.1791 0.044 Uiso 1 1 calc R . .
C22 C -0.31012(16) 0.51770(18) 0.16891(11) 0.0335(4) Uani 1 1 d . . .
H17 H -0.3805 0.4686 0.1795 0.040 Uiso 1 1 calc R . .
C23 C -0.20357(15) 0.45463(18) 0.15263(10) 0.0299(4) Uani 1 1 d . . .
H18 H -0.2012 0.3617 0.1515 0.036 Uiso 1 1 calc R . .
C24 C -0.10014(15) 0.52552(16) 0.13801(10) 0.0249(4) Uani 1 1 d . . .
H19 H -0.0278 0.4806 0.1263 0.030 Uiso 1 1 calc R . .

loop_
_atom_site_aniso_label
_atom_site_aniso_U_11
_atom_site_aniso_U_22
_atom_site_aniso_U_33
_atom_site_aniso_U_23
_atom_site_aniso_U_13
_atom_site_aniso_U_12
P1 0.0212(2) 0.0215(2) 0.0223(2) -0.00073(18) 0.00144(16) -0.00043(18)
C1 0.0200(8) 0.0171(8) 0.0248(8) -0.0006(7) 0.0018(6) 0.0040(6)
C2 0.0175(8) 0.0194(8) 0.0273(9) -0.0011(7) 0.0003(7) -0.0038(6)
C3 0.0225(8) 0.0234(9) 0.0195(8) 0.0021(7) 0.0010(6) -0.0007(7)
N1 0.0221(7) 0.0217(7) 0.0269(8) -0.0021(6) 0.0028(6) -0.0010(6)
N2 0.0217(7) 0.0236(7) 0.0281(8) -0.0035(6) 0.0045(6) -0.0019(6)
C4 0.0197(8) 0.0225(9) 0.0278(9) 0.0000(7) 0.0022(6) -0.0002(7)
C5 0.0215(8) 0.0286(9) 0.0281(9) -0.0033(8) -0.0042(7) 0.0029(7)
C6 0.0258(9) 0.0295(10) 0.0246(9) 0.0018(7) 0.0006(7) 0.0066(7)
C7 0.0232(8) 0.0213(9) 0.0266(9) 0.0022(7) 0.0035(7) 0.0015(7)
C8 0.0197(8) 0.0185(8) 0.0252(8) -0.0008(7) 0.0009(6) 0.0032(7)
C9 0.0192(8) 0.0312(10) 0.0266(9) -0.0103(8) 0.0049(7) -0.0010(7)
C10 0.0278(9) 0.0417(11) 0.0276(10) -0.0086(8) 0.0024(8) 0.0007(8)
C11 0.0304(10) 0.0648(14) 0.0301(10) -0.0151(10) -0.0024(8) 0.0080(10)
C12 0.0212(9) 0.0717(16) 0.0460(12) -0.0367(12) 0.0031(8) -0.0050(10)
C13 0.0287(10) 0.0475(12) 0.0533(13) -0.0246(11) 0.0128(9) -0.0112(9)
C14 0.0269(9) 0.0316(10) 0.0412(11) -0.0106(8) 0.0088(8) -0.0039(8)
C15 0.0232(8) 0.0271(9) 0.0256(9) -0.0002(7) -0.0009(7) -0.0042(7)
C16 0.0221(8) 0.0304(10) 0.0316(10) 0.0041(8) -0.0069(7) -0.0042(7)
C17 0.0177(8) 0.0248(9) 0.0460(11) 0.0031(8) -0.0030(8) 0.0003(7)
C18 0.0251(9) 0.0281(9) 0.0384(11) -0.0036(8) 0.0056(8) 0.0025(7)
C19 0.0266(9) 0.0277(9) 0.0264(9) 0.0005(7) 0.0009(7) -0.0003(7)
C20 0.0279(9) 0.0266(9) 0.0369(10) 0.0036(8) 0.0077(8) 0.0034(8)
C21 0.0235(9) 0.0398(11) 0.0475(12) 0.0064(9) 0.0109(8) 0.0041(8)
C22 0.0253(9) 0.0382(11) 0.0371(11) 0.0025(8) 0.0030(8) -0.0094(8)
C23 0.0307(9) 0.0257(9) 0.0331(10) -0.0012(8) -0.0009(8) -0.0056(8)
C24 0.0224(8) 0.0257(9) 0.0265(9) -0.0020(7) 0.0002(7) 0.0010(7)

loop_
_geom_bond_atom_site_label_1
_geom_bond_atom_site_label_2
_geom_bond_distance
_geom_bond_site_symmetry_2
_geom_bond_publ_flag
P1 C2 1.8381(17) . ?
P1 C3 1.8416(17) . ?
P1 C1 1.8436(17) . ?
C1 C4 1.398(2) . ?
C1 C8 1.408(2) . ?
C2 C19 1.394(2) . ?
C2 C15 1.401(2) . ?
C3 C24 1.398(2) . ?
C3 C20 1.399(2) . ?
N1 N2 1.2625(18) . ?
N1 C8 1.430(2) . ?
N2 C9 1.429(2) . ?
C4 C5 1.389(2) . ?
C4 H1 0.9500 . ?
C5 C6 1.390(2) . ?
C5 H2 0.9500 . ?
C6 C7 1.385(2) . ?
C6 H3 0.9500 . ?
C7 C8 1.397(2) . ?
C7 H4 0.9500 . ?
C9 C10 1.391(2) . ?
C9 C14 1.392(2) . ?
C10 C11 1.384(2) . ?
C10 H5 0.9500 . ?
C11 C12 1.391(3) . ?
C11 H6 0.9500 . ?
C12 C13 1.376(3) . ?
C12 H7 0.9500 . ?
C13 C14 1.392(3) . ?
C13 H8 0.9500 . ?
C14 H9 0.9500 . ?
C15 C16 1.384(2) . ?
C15 H10 0.9500 . ?
C16 C17 1.387(2) . ?
C16 H11 0.9500 . ?
C17 C18 1.383(2) . ?
C17 H12 0.9500 . ?
C18 C19 1.393(2) . ?
C18 H13 0.9500 . ?
C19 H14 0.9500 . ?
C20 C21 1.388(2) . ?
C20 H15 0.9500 . ?
C21 C22 1.387(3) . ?
C21 H16 0.9500 . ?
C22 C23 1.381(2) . ?
C22 H17 0.9500 . ?
C23 C24 1.385(2) . ?
C23 H18 0.9500 . ?
C24 H19 0.9500 . ?

loop_
_cod_related_entry_id
_cod_related_entry_database
_cod_related_entry_code
1 ChemSpider 30659917
